data_7008743
loop_
_publ_author_name
'Gautier-Luneau, Isabelle'
'Phanon, Delphine'
'Duboc, Carole'
'Luneau, Dominique'
'Pierre, Jean-Louis'

_publ_section_title
;
 Electron delocalisation in a trinuclear copper(ii) complex: high-field
 EPR characterization and magnetic properties of
 Na3[Cu3(mal)3(H2O)]&#x00B7;8H2O
;
_journal_issue 23
_journal_name_full 'Dalton Transactions'
_journal_page_first 3795
_journal_paper_doi 10.1039/b506934c
_journal_year 2005
_chemical_formula_sum 'C12 H27 Cu3 Na3 O24'
_chemical_formula_weight 814.94
_space_group_IT_number 2
_symmetry_cell_setting triclinic
_symmetry_Int_Tables_number 2
_symmetry_space_group_name_Hall '-P 1'
_symmetry_space_group_name_H-M 'P -1'
_audit_creation_date 19104-06-09
_audit_creation_method 'by teXsan v1.8'
_audit_update_record
;
?
;
_cell_angle_alpha 93.54(1)
_cell_angle_beta 94.13(1)
_cell_angle_gamma 106.72(1)
_cell_formula_units_Z 2
_cell_length_a 7.384(1)
_cell_length_b 11.296(1)
_cell_length_c 16.211(1)
_cell_measurement_reflns_used 0
_cell_measurement_temperature 170
_cell_measurement_theta_max 0.0
_cell_measurement_theta_min 0.0
_cell_volume 1286.8(2)
_computing_cell_refinement 'MSC/AFC Diffractometer Control'
_computing_data_collection 'MSC/AFC Diffractometer Control'
_computing_data_reduction 'teXsan (MSC, 1992-1997)'
_computing_publication_material 'teXsan (MSC, 1992-1997)'
_computing_structure_refinement 'teXsan (MSC, 1992-1997)'
_diffrn_ambient_temperature 170
_diffrn_measurement_device_type 'Quantum CCD'
_diffrn_orient_matrix_UB_11 0.00000
_diffrn_orient_matrix_UB_12 0.00000
_diffrn_orient_matrix_UB_13 0.00000
_diffrn_orient_matrix_UB_21 0.00000
_diffrn_orient_matrix_UB_22 0.00000
_diffrn_orient_matrix_UB_23 0.00000
_diffrn_orient_matrix_UB_31 0.00000
_diffrn_orient_matrix_UB_32 0.00000
_diffrn_orient_matrix_UB_33 0.00000
_diffrn_radiation_detector CCD
_diffrn_radiation_monochromator graphite
_diffrn_radiation_source 'X-ray tube'
_diffrn_radiation_type 'Mo K\a'
_diffrn_radiation_wavelength 0.7107
_diffrn_reflns_av_R_equivalents 0.07504
_diffrn_reflns_av_sigmaI/netI 0.080
_diffrn_reflns_limit_h_max 9
_diffrn_reflns_limit_h_min -10
_diffrn_reflns_limit_k_max 14
_diffrn_reflns_limit_k_min -15
_diffrn_reflns_limit_l_max 21
_diffrn_reflns_limit_l_min -20
_diffrn_reflns_number 28901
_diffrn_reflns_reduction_process 'Lp corrections applied'
_diffrn_reflns_theta_max 29.91
_diffrn_reflns_theta_min 3.03
_exptl_absorpt_coefficient_mu 2.615
_exptl_absorpt_correction_type none
_exptl_crystal_colour blue
_exptl_crystal_density_diffrn 2.103
_exptl_crystal_density_meas ?
_exptl_crystal_description block
_exptl_crystal_F_000 822.00
_exptl_crystal_size_max 0.16
_exptl_crystal_size_mid 0.12
_exptl_crystal_size_min 0.09
_refine_diff_density_max 1.18
_refine_diff_density_min -0.77
_refine_ls_extinction_method none
_refine_ls_goodness_of_fit_all 1.896
_refine_ls_goodness_of_fit_ref 1.896
_refine_ls_hydrogen_treatment noref
_refine_ls_matrix_type full
_refine_ls_number_constraints 0
_refine_ls_number_parameters 379
_refine_ls_number_reflns 3187
_refine_ls_number_restraints 0
_refine_ls_R_factor_all 0.0559
_refine_ls_R_factor_gt 0.0559
_refine_ls_shift/su_max 0.0010
_refine_ls_shift/su_mean 0.0020
_refine_ls_structure_factor_coef F
_refine_ls_weighting_details 'w = 1/[\s^2^(Fo) + 0.00024|Fo|^2^]'
_refine_ls_weighting_scheme sigma
_refine_ls_wR_factor_all 0.0686
_refine_ls_wR_factor_ref 0.0686
_reflns_number_gt 3187
_reflns_number_total 4995
_reflns_threshold_expression I>2.00\s(I)
_cod_data_source_file b506934c.txt
_cod_data_source_block A_TEXRAY.INF_file_is_not_p
_cod_depositor_comments
;
 Homogenising atom site labels in order to relate data from different loops.

 Antanas Vaitkus,
 2017-03-04

The following automatic conversions were performed:
data name '_geom_bond_atom_site_label_D' replaced with
'_geom_hbond_atom_site_label_D' as specified in the replacement file
'/home/antanas/src/cod-tools/trunk/data/replacement-values/replacement_tags.lst'.

data
name '_geom_bond_atom_site_label_H' replaced with
'_geom_hbond_atom_site_label_H' as specified in the replacement file
'/home/antanas/src/cod-tools/trunk/data/replacement-values/replacement_tags.lst'.

data
name '_geom_contact_atom_site_label_a' replaced with
'_geom_hbond_atom_site_label_A' as specified in the replacement file
'/home/antanas/src/cod-tools/trunk/data/replacement-values/replacement_tags.lst'.

data
name '_geom_bond_distance_DH' replaced with '_geom_hbond_distance_DH'
as specified in the replacement file
'/home/antanas/src/cod-tools/trunk/data/replacement-values/replacement_tags.lst'.

data
name '_geom_contact_distance_HA' replaced with
'_geom_hbond_distance_HA' as specified in the replacement file
'/home/antanas/src/cod-tools/trunk/data/replacement-values/replacement_tags.lst'.

data
name '_geom_contact_distance_DA' replaced with
'_geom_hbond_distance_DA' as specified in the replacement file
'/home/antanas/src/cod-tools/trunk/data/replacement-values/replacement_tags.lst'.

data
name '_geom_angle_DHA' replaced with '_geom_hbond_angle_DHA' as
specified in the replacement file
'/home/antanas/src/cod-tools/trunk/data/replacement-values/replacement_tags.lst'.

data
name '_geom_contact_site_symmetry_A' replaced with
'_geom_hbond_site_symmetry_A' as specified in the replacement file
'/home/antanas/src/cod-tools/trunk/data/replacement-values/replacement_tags.lst'.

Automatic conversion script
Id: cif_correct_tags 5005 2017-03-03 11:38:54Z antanas 
;
_cod_original_cell_volume 1286.7(2)
_cod_original_sg_symbol_H-M 'P -1 '
_cod_original_formula_sum 'C12 H27 Cu3 Na3 O24 '
_cod_database_code 7008743

loop_
_symmetry_equiv_pos_as_xyz
' +x , +y , +z'
' -x , -y , -z'

loop_
_atom_site_label
_atom_site_fract_x
_atom_site_fract_y
_atom_site_fract_z
_atom_site_U_iso_or_equiv
_atom_site_occupancy
_atom_site_refinement_flags
_atom_site_adp_type
_atom_site_calc_flag
_atom_site_calc_attached_atom
Cu1 0.8382(1) 0.41903(8) 0.80672(5) 0.0241(3) 1.000 . Uani d ?
Cu2 0.6763(1) 0.45163(8) 0.63225(5) 0.0264(3) 1.000 . Uani d ?
Cu3 0.9853(1) 0.71979(8) 0.74119(5) 0.0285(3) 1.000 . Uani d ?
Na1 0.2216(4) 0.1107(2) 0.9798(2) 0.0305(8) 1.000 . Uani d ?
Na2 0.1795(4) 0.0265(3) 0.7663(2) 0.0346(8) 1.000 . Uani d ?
Na3 0.2838(6) 0.0489(4) 0.5574(2) 0.067(1) 1.000 . Uani d ?
O1 0.9147(7) 0.3611(4) 0.6769(3) 0.031(1) 1.000 . Uani d ?
O2 0.6296(7) 0.6953(4) 0.7974(3) 0.034(2) 1.000 . Uani d ?
O3 1.344(1) 0.7289(5) 0.6848(4) 0.067(2) 1.000 . Uani d ?
O4 0.3750(7) 0.0528(5) 1.1036(3) 0.043(2) 1.000 . Uani d ?
O5 0.3701(6) 0.3161(4) 1.0326(3) 0.028(1) 1.000 . Uani d ?
O6 -0.0233(7) 0.1119(5) 0.8496(3) 0.042(2) 1.000 . Uani d ?
O7 0.4125(8) -0.0201(5) 0.6796(4) 0.051(2) 1.000 . Uani d ?
O8 0.610(1) 0.1417(7) 0.4972(5) 0.090(3) 1.000 . Uani d ?
O9 0.7979(8) 0.0985(5) 0.6689(4) 0.059(2) 1.000 . Uani d ?
O11 0.6945(7) 0.2520(4) 0.8259(3) 0.027(1) 1.000 . Uani d ?
O12 0.4417(7) 0.1290(5) 0.8731(3) 0.034(2) 1.000 . Uani d ?
O13 0.6234(6) 0.4550(4) 0.7480(3) 0.020(1) 1.000 . Uani d ?
O14 0.4817(7) 0.2930(4) 0.6197(3) 0.031(1) 1.000 . Uani d ?
O15 0.2379(8) 0.1836(5) 0.6796(4) 0.046(2) 1.000 . Uani d ?
O21 0.6924(7) 0.4371(5) 0.5144(3) 0.033(1) 1.000 . Uani d ?
O22 0.7812(7) 0.4998(5) 0.3941(3) 0.037(2) 1.000 . Uani d ?
O23 0.8340(7) 0.6183(4) 0.6473(3) 0.030(1) 1.000 . Uani d ?
O24 0.9825(7) 0.8571(4) 0.6771(3) 0.029(1) 1.000 . Uani d ?
O25 0.8811(9) 0.9117(5) 0.5600(3) 0.056(2) 1.000 . Uani d ?
O31 1.1181(7) 0.8454(4) 0.8302(3) 0.032(1) 1.000 . Uani d ?
O32 1.0642(7) 0.9030(4) 0.9556(3) 0.033(2) 1.000 . Uani d ?
O33 0.9907(6) 0.5867(4) 0.8070(3) 0.027(1) 1.000 . Uani d ?
O34 1.0376(7) 0.4001(4) 0.8834(3) 0.027(1) 1.000 . Uani d ?
O35 1.2787(7) 0.5112(5) 0.9721(3) 0.034(2) 1.000 . Uani d ?
C11 0.522(1) 0.2275(7) 0.8446(4) 0.025(2) 1.000 . Uani d ?
C12 0.423(1) 0.3236(7) 0.8349(5) 0.033(2) 1.000 . Uani d ?
C13 0.437(1) 0.3748(7) 0.7532(5) 0.037(2) 1.000 . Uani d ?
C14 0.377(1) 0.2754(7) 0.6785(5) 0.034(2) 1.000 . Uani d ?
C21 0.775(1) 0.5216(7) 0.4691(5) 0.029(2) 1.000 . Uani d ?
C22 0.871(1) 0.6529(8) 0.5059(5) 0.043(3) 1.000 . Uani d ?
C23 0.801(1) 0.6940(8) 0.5808(5) 0.043(3) 1.000 . Uani d ?
C24 0.895(1) 0.8311(7) 0.6049(5) 0.032(2) 1.000 . Uani d ?
C31 1.0948(9) 0.8272(6) 0.9053(4) 0.023(2) 1.000 . Uani d ?
C32 1.111(1) 0.7056(7) 0.9371(4) 0.031(2) 1.000 . Uani d ?
C33 1.144(1) 0.6172(7) 0.8726(4) 0.027(2) 1.000 . Uani d ?
C34 1.153(1) 0.4994(7) 0.9124(5) 0.032(2) 1.000 . Uani d ?
H1a 0.8905 0.2863 0.6648 0.036 1.000 . Uiso c ?
H1b 1.0223 0.3964 0.6656 0.036 1.000 . Uiso c ?
H2b 0.6327 0.6274 0.7750 0.082 1.000 . Uiso c ?
H2a 0.7382 0.7308 0.8127 0.082 1.000 . Uiso c ?
H3a 1.2900 0.6900 0.6400 0.051 1.000 . Uiso c ?
H3b 1.3900 0.6800 0.7100 0.051 1.000 . Uiso c ?
H4b 0.5086 0.0860 1.1046 0.054 1.000 . Uiso c ?
H4a 0.3353 0.0893 1.1524 0.054 1.000 . Uiso c ?
H5a 0.4855 0.3288 1.0376 0.034 1.000 . Uiso c ?
H5b 0.3429 0.3635 1.0008 0.034 1.000 . Uiso c ?
H6b -0.0282 0.1809 0.8386 0.050 1.000 . Uiso c ?
H6a -0.1312 0.0659 0.8510 0.050 1.000 . Uiso c ?
H7b 0.4055 -0.0939 0.6750 0.062 1.000 . Uiso c ?
H7a 0.5220 0.0209 0.6950 0.062 1.000 . Uiso c ?
H8b 0.6799 0.1960 0.5304 0.108 1.000 . Uiso c ?
H8a 0.5927 0.1713 0.4533 0.108 1.000 . Uiso c ?
H13 0.3524 0.4243 0.7499 0.044 1.000 . Uiso c ?
H23 0.6684 0.6804 0.5703 0.052 1.000 . Uiso c ?
H33 1.2641 0.6457 0.8406 0.082 1.000 . Uiso c ?
H121 0.2932 0.2877 0.8419 0.040 1.000 . Uiso c ?
H122 0.4779 0.3896 0.8765 0.040 1.000 . Uiso c ?
H221 0.8578 0.7067 0.4647 0.052 1.000 . Uiso c ?
H222 1.0017 0.6602 0.5184 0.052 1.000 . Uiso c ?
H321 1.2143 0.7248 0.9792 0.037 1.000 . Uiso c ?
H322 0.9966 0.6664 0.9603 0.037 1.000 . Uiso c ?

loop_
_atom_site_aniso_label
_atom_site_aniso_U_11
_atom_site_aniso_U_22
_atom_site_aniso_U_33
_atom_site_aniso_U_12
_atom_site_aniso_U_13
_atom_site_aniso_U_23
Cu1 0.0299(5) 0.0192(5) 0.0264(5) 0.0086(4) 0.0098(4) 0.0107(4)
Cu2 0.0280(5) 0.0233(5) 0.0222(5) 0.0006(4) 0.0001(4) -0.0052(4)
Cu3 0.0405(6) 0.0143(5) 0.0238(5) -0.0019(4) -0.0040(4) 0.0044(4)
Na1 0.038(2) 0.018(1) 0.032(2) 0.000(1) 0.009(1) -0.001(1)
Na2 0.053(2) 0.017(1) 0.028(2) 0.001(1) 0.003(1) 0.004(1)
Na3 0.106(3) 0.069(3) 0.037(2) 0.041(2) -0.002(2) 0.015(2)
O1 0.034(3) 0.024(3) 0.031(3) 0.003(2) 0.012(2) 0.001(2)
O2 0.032(3) 0.026(3) 0.038(3) 0.003(2) -0.004(2) 0.000(2)
O3 0.110(5) 0.033(4) 0.057(4) 0.034(4) -0.036(4) -0.003(3)
O4 0.040(3) 0.038(3) 0.048(4) 0.009(3) -0.003(3) 0.000(3)
O5 0.033(3) 0.020(3) 0.033(3) 0.009(2) -0.001(2) 0.006(2)
O6 0.045(3) 0.033(3) 0.057(4) 0.020(3) 0.020(3) 0.024(3)
O7 0.057(4) 0.037(4) 0.063(4) 0.016(3) 0.009(3) 0.012(3)
O8 0.146(7) 0.053(5) 0.067(5) 0.020(5) 0.033(5) -0.011(4)
O9 0.042(4) 0.038(4) 0.092(5) 0.009(3) 0.001(3) -0.018(3)
O11 0.029(3) 0.021(3) 0.036(3) 0.011(2) 0.011(2) 0.012(2)
O12 0.037(3) 0.020(3) 0.039(3) 0.000(2) 0.009(2) -0.003(2)
O13 0.019(2) 0.011(2) 0.027(3) -0.004(2) 0.006(2) 0.001(2)
O14 0.034(3) 0.024(3) 0.024(3) -0.007(2) 0.003(2) -0.007(2)
O15 0.043(3) 0.038(4) 0.055(4) 0.005(3) 0.006(3) 0.022(3)
O21 0.037(3) 0.032(3) 0.021(3) -0.001(3) -0.001(2) -0.009(2)
O22 0.050(3) 0.033(3) 0.029(3) 0.011(3) 0.008(3) 0.001(3)
O23 0.039(3) 0.024(3) 0.018(3) -0.005(2) -0.006(2) 0.008(2)
O24 0.038(3) 0.016(3) 0.028(3) 0.000(2) -0.007(2) 0.007(2)
O25 0.095(5) 0.038(4) 0.024(3) 0.008(3) -0.016(3) 0.009(3)
O31 0.051(3) 0.012(3) 0.025(3) -0.003(2) 0.004(2) 0.001(2)
O32 0.046(3) 0.018(3) 0.034(3) 0.007(2) 0.010(2) -0.003(2)
O33 0.031(3) 0.020(3) 0.023(3) -0.001(2) -0.005(2) 0.009(2)
O34 0.029(3) 0.024(3) 0.032(3) 0.010(2) 0.004(2) 0.011(2)
O35 0.031(3) 0.028(3) 0.046(3) 0.012(2) 0.001(3) 0.009(3)
C11 0.035(5) 0.027(4) 0.016(4) 0.014(4) -0.003(3) -0.005(3)
C12 0.033(4) 0.029(4) 0.037(5) 0.009(4) -0.002(4) 0.001(4)
C13 0.051(5) 0.023(4) 0.040(5) 0.013(4) 0.010(4) 0.002(4)
C14 0.038(5) 0.026(4) 0.031(5) 0.000(4) -0.010(4) 0.015(4)
C21 0.018(4) 0.025(4) 0.043(5) 0.009(3) -0.002(3) -0.008(4)
C22 0.063(6) 0.035(5) 0.035(5) 0.019(4) 0.006(4) -0.005(4)
C23 0.047(5) 0.036(5) 0.041(5) 0.007(4) -0.004(4) -0.002(4)
C24 0.044(5) 0.023(4) 0.025(4) 0.004(4) 0.000(4) 0.005(4)
C31 0.024(4) 0.011(4) 0.029(4) -0.003(3) 0.003(3) 0.004(3)
C32 0.039(5) 0.033(5) 0.023(4) 0.010(4) 0.007(3) 0.008(3)
C33 0.035(4) 0.024(4) 0.028(4) 0.013(3) 0.008(3) 0.006(3)
C34 0.029(4) 0.034(5) 0.042(5) 0.019(4) 0.015(4) 0.021(4)

loop_
_atom_type_symbol
_atom_type_oxidation_number
_atom_type_number_in_cell
_atom_type_scat_dispersion_real
_atom_type_scat_dispersion_imag
_atom_type_scat_source
C 0 24 0.002 0.002
;International Tables for Crystallography
(1992, Vol. C, Tables 4.2.6.8 and 6.1.1.1)
;
O 0 48 0.008 0.006
;International Tables for Crystallography
(1992, Vol. C, Tables 4.2.6.8 and 6.1.1.1)
;
H 0 54 0.000 0.000
;International Tables for Crystallography
(1992, Vol. C, Table 6.1.1.2)
;
Cu 0 6 0.263 1.266
;International Tables for Crystallography
(1992, Vol. C, Tables 4.2.6.8 and 6.1.1.1)
;
Na 0 6 0.030 0.025
;International Tables for Crystallography
(1992, Vol. C, Tables 4.2.6.8 and 6.1.1.1)
;

loop_
_geom_angle_atom_site_label_1
_geom_angle_atom_site_label_2
_geom_angle_atom_site_label_3
_geom_angle
_geom_angle_site_symmetry_1
_geom_angle_site_symmetry_2
_geom_angle_site_symmetry_3
_geom_angle_publ_flag
O1 Cu1 O11 94.1(2) . . . yes
O1 Cu1 O13 86.3(2) . . . yes
O1 Cu1 O33 93.8(2) . . . yes
O1 Cu1 O34 104.7(2) . . . yes
O11 Cu1 O13 94.1(2) . . . yes
O11 Cu1 O33 170.6(2) . . . yes
O11 Cu1 O34 87.3(2) . . . yes
O13 Cu1 O33 91.5(2) . . . yes
O13 Cu1 O34 168.7(2) . . . yes
O33 Cu1 O34 85.7(2) . . . yes
O1 Cu2 O13 85.0(2) . . . yes
O1 Cu2 O14 92.4(2) . . . yes
O1 Cu2 O21 99.7(2) . . . yes
O1 Cu2 O23 96.0(2) . . . yes
O13 Cu2 O14 85.1(2) . . . yes
O13 Cu2 O21 172.2(2) . . . yes
O13 Cu2 O23 91.5(2) . . . yes
O14 Cu2 O21 88.5(2) . . . yes
O14 Cu2 O23 170.6(2) . . . yes
O21 Cu2 O23 94.2(2) . . . yes
O23 Cu3 O24 85.3(2) . . . yes
O23 Cu3 O31 169.7(2) . . . yes
O23 Cu3 O33 96.1(2) . . . yes
O24 Cu3 O31 85.7(2) . . . yes
O24 Cu3 O33 178.6(2) . . . yes
O31 Cu3 O33 92.9(2) . . . yes
O4 Na1 O5 85.9(2) . . . yes
O4 Na1 O6 163.3(2) . . . yes
O4 Na1 O12 106.7(2) . . . yes
O4 Na1 O32 85.4(2) . . 1_445 yes
O4 Na1 O32 92.5(2) . . 2_667 yes
O5 Na1 O6 108.3(2) . . . yes
O5 Na1 O12 91.0(2) . . . yes
O5 Na1 O32 168.3(2) . . 1_445 yes
O5 Na1 O32 94.3(2) . . 2_667 yes
O6 Na1 O12 82.4(2) . . . yes
O6 Na1 O32 79.2(2) . . 1_445 yes
O6 Na1 O32 78.1(2) . . 2_667 yes
O12 Na1 O32 99.0(2) . . 1_445 yes
O12 Na1 O32 160.4(2) . . 2_667 yes
O32 Na1 O32 78.4(2) 1_445 . 2_667 yes
O6 Na2 O7 169.7(2) . . . yes
O6 Na2 O12 87.0(2) . . . yes
O6 Na2 O15 94.6(2) . . . yes
O6 Na2 O24 108.2(2) . . 1_445 yes
O6 Na2 O31 93.9(2) . . 1_445 yes
O7 Na2 O12 88.6(2) . . . yes
O7 Na2 O15 76.7(2) . . . yes
O7 Na2 O24 79.3(2) . . 1_445 yes
O7 Na2 O31 95.5(2) . . 1_445 yes
O12 Na2 O15 96.3(2) . . . yes
O12 Na2 O24 155.0(2) . . 1_445 yes
O12 Na2 O31 91.0(2) . . 1_445 yes
O15 Na2 O24 101.9(2) . . 1_445 yes
O15 Na2 O31 169.0(2) . . 1_445 yes
O24 Na2 O31 68.7(2) 1_445 . 1_445 yes
O7 Na3 O8 96.0(3) . . . yes
O7 Na3 O8 75.3(3) . . 2_656 yes
O7 Na3 O15 73.2(2) . . . yes
O7 Na3 O25 171.0(3) . . 2_666 yes
O8 Na3 O8 74.1(3) . . 2_656 yes
O8 Na3 O15 112.3(3) . . . yes
O8 Na3 O25 91.5(3) . . 2_666 yes
O8 Na3 O15 148.3(3) 2_656 . . yes
O8 Na3 O25 102.2(3) 2_656 . 2_666 yes
O15 Na3 O25 108.5(2) . . 2_666 yes
Cu1 O1 Cu2 81.9(2) . . . yes
Cu1 O1 H1a 115.9 . . . no
Cu1 O1 H1b 115.8 . . . no
Cu2 O1 H1a 115.7 . . . no
Cu2 O1 H1b 115.7 . . . no
H1a O1 H1b 109.6 . . . no
H2b O2 H2a 104.2 . . . no
H3a O3 H3b 106.1 . . . no
Na1 O4 H4b 109.6 . . . no
Na1 O4 H4a 108.4 . . . no
H4b O4 H4a 107.8 . . . no
Na1 O5 H5a 109.6 . . . no
Na1 O5 H5b 109.5 . . . no
H5a O5 H5b 109.5 . . . no
Na1 O6 Na2 86.1(2) . . . yes
Na1 O6 H6b 115.0 . . . no
Na1 O6 H6a 115.1 . . . no
Na2 O6 H6b 114.8 . . . no
Na2 O6 H6a 114.9 . . . no
H6b O6 H6a 109.5 . . . no
Na2 O7 Na3 93.5(2) . . . yes
Na2 O7 H7b 113.2 . . . no
Na2 O7 H7a 113.2 . . . no
Na3 O7 H7b 113.4 . . . no
Na3 O7 H7a 113.3 . . . no
H7b O7 H7a 109.6 . . . no
Na3 O8 Na3 105.9(3) . . 2_656 yes
Na3 O8 H8b 109.5 . . . no
Na3 O8 H8a 109.4 . . . no
Na3 O8 H8b 121.3 2_656 . . no
Na3 O8 H8a 100.6 2_656 . . no
H8b O8 H8a 109.5 . . . no
Cu1 O11 C11 121.1(4) . . . yes
Na1 O12 Na2 91.2(2) . . . yes
Na1 O12 C11 124.2(5) . . . yes
Na2 O12 C11 103.8(4) . . . yes
Cu1 O13 Cu2 104.5(2) . . . yes
Cu1 O13 C13 119.0(4) . . . yes
Cu2 O13 C13 108.2(4) . . . yes
Cu2 O14 C14 113.7(5) . . . yes
Na2 O15 Na3 94.3(2) . . . yes
Na2 O15 C14 130.9(5) . . . yes
Na3 O15 C14 100.5(5) . . . yes
Cu2 O21 C21 127.8(5) . . . yes
Cu2 O23 Cu3 133.4(2) . . . yes
Cu2 O23 C23 113.7(4) . . . yes
Cu3 O23 C23 111.2(4) . . . yes
Cu3 O24 Na2 101.3(2) . . 1_665 yes
Cu3 O24 C24 116.9(4) . . . yes
Na2 O24 C24 141.6(4) 1_665 . . yes
Na3 O25 C24 144.0(5) 2_666 . . yes
Cu3 O31 Na2 103.2(2) . . 1_665 yes
Cu3 O31 C31 121.0(4) . . . yes
Na2 O31 C31 129.8(4) 1_665 . . yes
Na1 O32 Na1 101.6(2) 1_665 . 2_667 yes
Na1 O32 C31 128.0(4) 1_665 . . yes
Na1 O32 C31 127.9(4) 2_667 . . yes
Cu1 O33 Cu3 134.6(2) . . . yes
Cu1 O33 C33 111.1(4) . . . yes
Cu3 O33 C33 114.3(4) . . . yes
Cu1 O34 C34 114.0(4) . . . yes
O11 C11 O12 121.7(6) . . . yes
O11 C11 C12 118.2(7) . . . yes
O12 C11 C12 120.0(7) . . . yes
C11 C12 C13 113.7(7) . . . yes
C11 C12 H121 108.4 . . . no
C11 C12 H122 108.2 . . . no
C13 C12 H121 108.4 . . . no
C13 C12 H122 108.3 . . . no
H121 C12 H122 109.8 . . . no
O13 C13 C12 110.2(6) . . . yes
O13 C13 C14 110.8(6) . . . yes
O13 C13 H13 107.2 . . . no
C12 C13 C14 114.1(6) . . . yes
C12 C13 H13 106.9 . . . no
C14 C13 H13 107.3 . . . no
O14 C14 O15 123.7(8) . . . yes
O14 C14 C13 115.9(7) . . . yes
O15 C14 C13 120.4(8) . . . yes
O21 C21 O22 121.8(7) . . . yes
O21 C21 C22 121.1(7) . . . yes
O22 C21 C22 117.1(7) . . . yes
C21 C22 C23 117.3(7) . . . yes
C21 C22 H221 107.4 . . . no
C21 C22 H222 107.2 . . . no
C23 C22 H221 107.7 . . . no
C23 C22 H222 107.6 . . . no
H221 C22 H222 109.6 . . . no
O23 C23 C22 108.6(7) . . . yes
O23 C23 C24 111.6(6) . . . yes
O23 C23 H23 108.3 . . . no
C22 C23 C24 111.4(7) . . . yes
C22 C23 H23 108.3 . . . no
C24 C23 H23 108.5 . . . no
O24 C24 O25 121.9(7) . . . yes
O24 C24 C23 115.1(6) . . . yes
O25 C24 C23 122.9(7) . . . yes
O31 C31 O32 123.8(6) . . . yes
O31 C31 C32 118.9(6) . . . yes
O32 C31 C32 117.3(6) . . . yes
C31 C32 C33 114.3(6) . . . yes
C31 C32 H321 108.2 . . . no
C31 C32 H322 108.2 . . . no
C33 C32 H321 108.3 . . . no
C33 C32 H322 108.3 . . . no
H321 C32 H322 109.5 . . . no
O33 C33 C32 110.0(6) . . . yes
O33 C33 C34 109.7(6) . . . yes
O33 C33 H33 102.8 . . . no
C32 C33 C34 108.8(6) . . . yes
C32 C33 H33 118.3 . . . no
C34 C33 H33 106.8 . . . no
O34 C34 O35 125.1(7) . . . yes
O34 C34 C33 117.6(7) . . . yes
O35 C34 C33 117.3(7) . . . yes

loop_
_geom_bond_atom_site_label_1
_geom_bond_atom_site_label_2
_geom_bond_distance
_geom_bond_site_symmetry_1
_geom_bond_site_symmetry_2
_geom_bond_publ_flag
Cu1 O1 2.322(5) . . yes
Cu1 O11 1.937(5) . . yes
Cu1 O13 1.946(4) . . yes
Cu1 O33 1.904(4) . . yes
Cu1 O34 1.926(4) . . yes
Cu2 O1 2.369(5) . . yes
Cu2 O13 1.944(4) . . yes
Cu2 O14 1.935(5) . . yes
Cu2 O21 1.923(5) . . yes
Cu2 O23 1.897(5) . . yes
Cu3 O23 1.918(4) . . yes
Cu3 O24 1.923(4) . . yes
Cu3 O31 1.949(5) . . yes
Cu3 O33 1.905(4) . . yes
Na1 O4 2.449(6) . . yes
Na1 O5 2.340(5) . . yes
Na1 O6 2.682(6) . . yes
Na1 O12 2.437(6) . . yes
Na1 O32 2.294(5) . 1_445 yes
Na1 O32 2.392(6) . 2_667 yes
Na2 O6 2.441(6) . . yes
Na2 O7 2.447(7) . . yes
Na2 O12 2.463(6) . . yes
Na2 O15 2.293(6) . . yes
Na2 O24 2.371(5) . 1_445 yes
Na2 O31 2.293(5) . 1_445 yes
Na3 O7 2.405(7) . . yes
Na3 O8 2.623(9) . . yes
Na3 O8 2.619(8) . 2_656 yes
Na3 O15 2.525(7) . . yes
Na3 O25 2.320(6) . 2_666 yes
O1 H1a 0.82 . . no
O1 H1b 0.82 . . no
O2 H2b 0.84 . . no
O2 H2a 0.80 . . no
O3 H3a 0.83 . . no
O3 H3b 0.84 . . no
O4 H4b 0.95 . . no
O4 H4a 0.97 . . no
O5 H5a 0.82 . . no
O5 H5b 0.82 . . no
O6 H6b 0.82 . . no
O6 H6a 0.82 . . no
O7 H7b 0.82 . . no
O7 H7a 0.82 . . no
O8 H8b 0.82 . . no
O8 H8a 0.82 . . no
O11 C11 1.284(8) . . yes
O12 C11 1.236(8) . . yes
O13 C13 1.426(9) . . yes
O14 C14 1.259(9) . . yes
O15 C14 1.235(9) . . yes
O21 C21 1.281(9) . . yes
O22 C21 1.232(9) . . yes
O23 C23 1.466(9) . . yes
O24 C24 1.271(8) . . yes
O25 C24 1.222(9) . . yes
O31 C31 1.263(8) . . yes
O32 C31 1.225(8) . . yes
O33 C33 1.444(8) . . yes
O34 C34 1.237(9) . . yes
O35 C34 1.265(9) . . yes
C11 C12 1.48(1) . . yes
C12 C13 1.48(1) . . yes
C12 H121 0.95 . . no
C12 H122 0.95 . . no
C13 C14 1.55(1) . . yes
C13 H13 0.95 . . no
C21 C22 1.51(1) . . yes
C22 C23 1.45(1) . . yes
C22 H221 0.95 . . no
C22 H222 0.95 . . no
C23 C24 1.52(1) . . yes
C23 H23 0.95 . . no
C31 C32 1.53(1) . . yes
C32 C33 1.48(1) . . yes
C32 H321 0.95 . . no
C32 H322 0.95 . . no
C33 C34 1.53(1) . . yes
C33 H33 1.04 . . no

loop_
_geom_contact_atom_site_label_1
_geom_contact_atom_site_label_2
_geom_contact_distance
_geom_contact_site_symmetry_1
_geom_contact_site_symmetry_2
_geom_contact_publ_flag
Cu3 O2 2.786(5) . . no
Cu3 O3 2.840(8) . . no
Cu3 Na2 3.333(3) . 1_665 no
Na2 O9 3.454(7) . 1_455 no
O1 O22 2.721(7) . 2_766 no
O1 O9 2.832(8) . . no
O1 C21 3.468(9) . 2_766 no
O1 C22 3.47(1) . 2_766 no
O1 O15 3.532(7) . 1_655 no
O2 O5 2.766(7) . 2_667 no
O2 O13 2.769(7) . . no
O2 O3 2.814(7) . 1_455 no
O2 O23 3.159(7) . . no
O2 O4 3.190(7) . 2_667 no
O2 O33 3.238(7) . . no
O2 C13 3.495(9) . . no
O2 O31 3.501(7) . . no
O2 O24 3.516(7) . . no
O3 O22 2.685(8) . 2_766 no
O3 O7 2.741(8) . 1_665 no
O3 O8 3.37(1) . 2_766 no
O3 O24 3.382(8) . . no
O3 O31 3.394(9) . . no
O3 O33 3.469(9) . . no
O3 C21 3.519(9) . 2_766 no
O3 O21 3.584(8) . 2_766 no
O4 O12 2.795(8) . 2_657 no
O4 O6 2.908(8) . 2_557 no
O5 O35 2.703(7) . 1_455 no
O5 O35 2.770(7) . 2_767 no
O5 C34 3.552(8) . 1_455 no
O5 C34 3.555(9) . 2_767 no
O6 O11 2.975(7) . 1_455 no
O6 O9 3.101(9) . 1_455 no
O6 O34 3.162(7) . 1_455 no
O7 O9 2.798(8) . . no
O8 O9 3.15(1) . . no
O9 O25 2.896(9) . 1_545 no
O9 O15 3.100(8) . 1_655 no
O9 O11 3.250(8) . . no
O9 O24 3.386(8) . 1_545 no
O9 C24 3.42(1) . 1_545 no
O22 O23 3.557(7) . 2_766 no
O25 O25 3.13(1) . 2_776 no
O32 O32 2.96(1) . 2_777 no
O34 C12 3.335(9) . 1_655 no
O34 C32 3.351(9) . 2_767 no
O35 C12 3.412(9) . 1_655 no
O35 O35 3.413(9) . 2_867 no
C12 C34 3.44(1) . 1_455 no
C21 C21 3.58(1) . 2_766 no
Cu1 Cu2 3.076(1) . . no
Cu1 Cu3 3.513(1) . . no
Cu2 Cu1 3.076(1) . . no
Cu2 Cu3 3.504(1) . . no
Cu3 Cu2 3.504(1) . . no
Cu3 Cu1 3.513(1) . . no

loop_
_geom_hbond_atom_site_label_D
_geom_hbond_atom_site_label_H
_geom_hbond_atom_site_label_A
_geom_hbond_distance_DH
_geom_hbond_distance_HA
_geom_hbond_distance_DA
_geom_hbond_angle_DHA
_geom_hbond_site_symmetry_A
O1 H1a O9 0.82 2.04 2.832(8) 162.6 .
O1 H1b O22 0.82 1.94 2.721(7) 157.8 2_766
O2 H2b O13 0.84 1.95 2.769(7) 166.5 .
O3 H3a O22 0.83 2.08 2.685(8) 128.6 2_766
O3 H3b O2 0.84 2.15 2.814(7) 136.6 1_655
O5 H5a O35 0.82 2.14 2.770(7) 133.5 2_767
O5 H5b O35 0.82 1.94 2.703(7) 155.1 1_455
O6 H6a O4 0.82 2.12 2.908(8) 160.8 2_557
O7 H7b O3 0.82 1.94 2.741(8) 165.6 1_445
O7 H7a O9 0.82 2.06 2.798(8) 149.8 .

loop_
_geom_torsion_atom_site_label_1
_geom_torsion_atom_site_label_2
_geom_torsion_atom_site_label_3
_geom_torsion_atom_site_label_4
_geom_torsion_site_symmetry_1
_geom_torsion_site_symmetry_2
_geom_torsion_site_symmetry_3
_geom_torsion_site_symmetry_4
_geom_torsion
_geom_torsion_publ_flag
? ? ? ? ? ? ? ? ? ?
